data_4117012
loop_
_publ_author_name
'Laura R. Cook'
'Hitoshi Oinuma'
'Marcus A. Semones'
'Yoshito Kishi'

_publ_section_title
;
 The Stereochemical Assignment and Conformational Analysis of the V/W-Ring
 Juncture of Maitotoxin
;
_journal_name_full 'Journal of the American Chemical Society'
_journal_page_first 7928
_journal_page_last 7937
_journal_paper_doi 10.1021/ja971259t
_journal_volume 119
_journal_year 1997
_chemical_formula_sum 'C33 H36 N4 O16'
_chemical_formula_weight 744.66
_chemical_name_systematic
; 
 ? 
;
_space_group_IT_number 4
_symmetry_cell_setting monoclinic
_symmetry_space_group_name_Hall 'P 2yb'
_symmetry_space_group_name_H-M 'P 1 21 1'
_atom_sites_solution_hydrogens geom
_atom_sites_solution_primary direct
_atom_sites_solution_secondary difmap
_audit_creation_method SHELXL
_cell_angle_alpha 90.00
_cell_angle_beta 96.5850(10)
_cell_angle_gamma 90.00
_cell_formula_units_Z 2
_cell_length_a 13.6105(13)
_cell_length_b 6.0850(6)
_cell_length_c 20.975(2)
_cell_measurement_reflns_used 0
_cell_measurement_temperature 213(2)
_cell_measurement_theta_max 0.00
_cell_measurement_theta_min 999.00
_cell_volume 1725.7(3)
_computing_cell_refinement 'SMART (SIEMENS, V4.033, 1994)'
_computing_data_collection 'ASTRO (SIEMENS, V4.033, 1994)'
_computing_data_reduction 'SAINT (SIEMENS, V4.035, 1994)'
_computing_molecular_graphics 'SHELXTL (SIEMENS, 1994, ver 5.04)'
_computing_publication_material 'CIFTAB (Sheldrick, 1993)'
_computing_structure_refinement 'SHELXL-93 (Sheldrick, 1993)'
_computing_structure_solution 'SHELXS-86 (Sheldrick, 1990)'
_diffrn_ambient_temperature 213(2)
_diffrn_measurement_device 'Siemens CCD'
_diffrn_measurement_method '\w, 0.3 deg'
_diffrn_radiation_monochromator graphite
_diffrn_radiation_source 'fine-focus sealed tube'
_diffrn_radiation_type MoK\a
_diffrn_radiation_wavelength 0.71073
_diffrn_reflns_av_R_equivalents 0.0388
_diffrn_reflns_av_sigmaI/netI 0.0792
_diffrn_reflns_limit_h_max 3
_diffrn_reflns_limit_h_min -14
_diffrn_reflns_limit_k_max 6
_diffrn_reflns_limit_k_min -6
_diffrn_reflns_limit_l_max 20
_diffrn_reflns_limit_l_min -22
_diffrn_reflns_number 3181
_diffrn_reflns_theta_max 22.50
_diffrn_reflns_theta_min 1.51
_diffrn_standards_decay_% <1
_diffrn_standards_interval_count 0
_diffrn_standards_number 0
_exptl_absorpt_coefficient_mu 0.116
_exptl_absorpt_correction_type none
_exptl_crystal_colour colorless
_exptl_crystal_density_diffrn 1.433
_exptl_crystal_description plates
_exptl_crystal_F_000 780
_exptl_crystal_size_max 0.10
_exptl_crystal_size_mid 0.04
_exptl_crystal_size_min 0.01
_refine_diff_density_max 0.341
_refine_diff_density_min -0.317
_refine_diff_density_rms 0.070
_refine_ls_abs_structure_details 'Flack H D (1983), Acta Cryst. A39, 876-881'
_refine_ls_abs_structure_Flack -0.58(332)
_refine_ls_extinction_method none
_refine_ls_goodness_of_fit_all 1.622
_refine_ls_goodness_of_fit_obs 1.673
_refine_ls_matrix_type full
_refine_ls_number_parameters 478
_refine_ls_number_reflns 2970
_refine_ls_number_restraints 1
_refine_ls_restrained_S_all 1.668
_refine_ls_restrained_S_obs 1.673
_refine_ls_R_factor_all 0.1305
_refine_ls_R_factor_obs 0.0896
_refine_ls_shift/esd_max 0.001
_refine_ls_shift/esd_mean 0.000
_refine_ls_structure_factor_coef Fsqd
_refine_ls_weighting_details 'w=1/[\s^2^(Fo^2^)+(0.0249P)^2^+0.8596P] where P=(Fo^2^+2Fc^2^)/3'
_refine_ls_weighting_scheme calc
_refine_ls_wR_factor_all 0.1661
_refine_ls_wR_factor_obs 0.1418
_reflns_number_observed 2279
_reflns_number_total 2971
_reflns_observed_criterion >2sigma(I)
_cod_data_source_file ja971259t_3.cif
_cod_data_source_block Compound_13
_cod_depositor_comments
;
The following automatic conversions were performed:

'_refine_ls_weighting_scheme' value 'calc
w=1/[\s^2^(Fo^2^)+(0.0249P)^2^+0.8596P] where P=(Fo^2^+2Fc^2^)/3' was
changed to 'calc'. New tag '_refine_ls_weighting_details' was
created. The value of the new tag was set to
'w=1/[\s^2^(Fo^2^)+(0.0249P)^2^+0.8596P] where P=(Fo^2^+2Fc^2^)/3'.

Automatic conversion script
Id: cif_fix_values 3143 2015-03-26 13:38:13Z robertas 
;
_cod_database_code 4117012

loop_
_symmetry_equiv_pos_as_xyz
'x, y, z'
'-x, y+1/2, -z'

loop_
_atom_site_aniso_label
_atom_site_aniso_U_11
_atom_site_aniso_U_22
_atom_site_aniso_U_33
_atom_site_aniso_U_23
_atom_site_aniso_U_13
_atom_site_aniso_U_12
O1 0.035(4) 0.062(6) 0.023(4) -0.008(4) 0.005(3) -0.004(4)
O2 0.035(4) 0.043(5) 0.023(4) -0.001(4) 0.002(3) 0.000(4)
O3 0.033(4) 0.022(4) 0.033(4) 0.004(4) -0.005(3) 0.000(4)
O4 0.026(4) 0.029(5) 0.032(4) -0.003(4) 0.013(3) 0.004(3)
O5 0.037(4) 0.048(6) 0.043(5) 0.008(4) 0.017(4) 0.012(4)
O6 0.056(5) 0.068(7) 0.029(5) -0.003(5) 0.012(4) 0.003(5)
O7 0.132(9) 0.138(11) 0.036(6) 0.006(7) 0.004(6) 0.069(8)
O8 0.152(10) 0.096(9) 0.053(6) -0.012(7) -0.038(6) 0.030(8)
O9 0.060(6) 0.082(9) 0.056(6) -0.003(6) 0.018(4) 0.030(5)
O10 0.092(7) 0.082(8) 0.055(6) -0.019(6) 0.022(5) -0.003(6)
O11 0.201(12) 0.156(13) 0.038(6) 0.024(7) 0.025(7) 0.138(11)
O12 0.103(7) 0.042(6) 0.033(5) -0.002(5) -0.003(4) 0.028(5)
O13 0.081(7) 0.088(9) 0.063(7) 0.010(6) -0.015(5) 0.038(6)
O14 0.110(8) 0.111(10) 0.056(6) -0.005(7) -0.015(6) 0.016(7)
O15 0.097(7) 0.060(7) 0.054(6) -0.020(6) 0.020(5) -0.008(5)
O16 0.096(7) 0.073(8) 0.060(6) -0.005(6) 0.002(5) 0.038(6)
N1 0.065(7) 0.063(9) 0.045(8) -0.012(7) 0.016(6) 0.007(7)
N2 0.088(9) 0.056(9) 0.059(9) -0.005(8) 0.033(7) 0.012(7)
N3 0.066(8) 0.070(10) 0.063(9) 0.017(8) -0.008(7) 0.007(7)
N4 0.062(7) 0.052(9) 0.044(7) 0.004(7) 0.025(6) -0.008(7)
C84 0.069(9) 0.066(10) 0.031(8) 0.018(7) 0.022(7) 0.032(8)
C85 0.049(7) 0.043(9) 0.037(8) 0.001(7) 0.010(6) 0.012(6)
C86 0.054(8) 0.049(10) 0.034(7) -0.024(7) 0.017(6) -0.003(7)
C87 0.034(6) 0.062(10) 0.028(7) 0.007(7) 0.008(5) 0.005(6)
C88 0.029(6) 0.062(10) 0.048(8) -0.009(8) 0.023(6) -0.010(6)
C89 0.036(7) 0.078(11) 0.027(8) -0.003(8) 0.008(6) 0.009(7)
C90 0.046(8) 0.089(13) 0.040(10) 0.000(10) 0.015(7) -0.004(8)
C91 0.063(8) 0.095(12) 0.027(8) -0.014(8) 0.000(6) -0.029(8)
C92 0.038(7) 0.068(10) 0.031(7) -0.015(7) 0.005(5) -0.003(7)
C93 0.047(7) 0.069(10) 0.024(7) 0.010(7) 0.014(6) -0.001(7)
C94 0.050(7) 0.068(10) 0.036(7) 0.005(7) 0.020(6) -0.006(7)
C95 0.024(6) 0.047(8) 0.026(6) 0.002(6) 0.006(5) -0.008(6)
C96 0.023(6) 0.049(8) 0.029(6) -0.002(7) 0.008(5) 0.004(6)
C97 0.040(6) 0.039(8) 0.021(6) -0.005(6) 0.004(5) 0.004(6)
C98 0.029(6) 0.047(9) 0.026(6) -0.012(6) 0.003(5) -0.002(5)
C99 0.038(6) 0.044(8) 0.029(7) -0.003(6) 0.011(5) -0.008(6)
C100 0.032(6) 0.028(7) 0.025(6) -0.001(6) 0.012(5) -0.006(5)
C101 0.028(5) 0.010(6) 0.027(6) -0.002(5) 0.002(5) 0.003(5)
C102 0.030(6) 0.041(8) 0.036(7) 0.006(6) 0.000(5) 0.006(5)
C103 0.034(6) 0.016(7) 0.031(6) 0.005(5) 0.013(5) -0.005(5)
C104 0.042(7) 0.021(7) 0.036(7) 0.014(6) -0.001(6) -0.001(6)
C105 0.044(7) 0.047(9) 0.032(7) 0.002(7) 0.018(6) -0.008(6)
C106 0.043(7) 0.044(9) 0.039(7) 0.003(7) 0.013(6) -0.006(6)
C107 0.055(7) 0.043(9) 0.033(7) -0.010(6) 0.013(6) 0.008(6)
C108 0.033(6) 0.040(9) 0.044(8) -0.010(8) 0.007(6) 0.010(6)
C109 0.036(6) 0.053(9) 0.027(7) -0.009(7) 0.011(5) 0.014(6)
C110 0.037(7) 0.033(8) 0.037(8) 0.013(7) 0.015(6) -0.001(6)
C111 0.052(7) 0.041(9) 0.034(8) -0.001(7) 0.015(6) -0.007(7)
C112 0.060(8) 0.065(11) 0.022(7) 0.002(7) 0.006(6) -0.028(8)
C113 0.058(8) 0.038(9) 0.045(9) 0.008(7) -0.003(6) 0.002(7)
C114 0.042(7) 0.049(9) 0.045(8) 0.010(7) -0.004(6) 0.002(6)
C155 0.038(6) 0.048(9) 0.048(8) 0.004(7) 0.014(6) -0.006(6)
C156 0.029(6) 0.029(7) 0.050(8) -0.004(6) 0.010(5) -0.004(5)

loop_
_atom_site_label
_atom_site_type_symbol
_atom_site_fract_x
_atom_site_fract_y
_atom_site_fract_z
_atom_site_U_iso_or_equiv
_atom_site_thermal_displace_type
_atom_site_occupancy
_atom_site_calc_flag
_atom_site_refinement_flags
O1 O 0.1005(5) 0.7236(13) 0.3185(3) 0.040(2) Uani 1 d .
O2 O -0.1547(4) 0.6628(12) 0.3574(3) 0.034(2) Uani 1 d .
O3 O -0.3570(4) 0.6548(11) 0.3622(3) 0.030(2) Uani 1 d .
O4 O -0.2098(4) 0.6381(11) 0.5195(3) 0.028(2) Uani 1 d .
O5 O -0.4500(5) 0.7621(12) 0.5733(3) 0.042(2) Uani 1 d .
O6 O 0.1685(5) 0.7761(15) 0.1579(4) 0.050(2) Uani 1 d .
O7 O 0.2643(7) 0.4761(21) 0.1698(4) 0.102(4) Uani 1 d .
O8 O 0.0303(8) 0.8174(18) -0.1302(4) 0.104(4) Uani 1 d .
O9 O 0.0463(5) 1.0455(16) -0.0504(4) 0.065(3) Uani 1 d .
O10 O 0.2300(6) 0.1584(18) -0.1178(4) 0.075(3) Uani 1 d .
O11 O 0.3300(9) 0.1061(21) -0.0301(4) 0.131(6) Uani 1 d .
O12 O -0.4064(6) 0.9921(15) 0.3266(3) 0.060(2) Uani 1 d .
O13 O -0.6185(6) 0.9652(18) 0.1174(4) 0.079(3) Uani 1 d .
O14 O -0.5807(7) 0.7319(20) 0.0453(4) 0.094(4) Uani 1 d .
O15 O -0.3792(6) 0.1076(16) 0.1133(4) 0.070(3) Uani 1 d .
O16 O -0.2724(7) 0.1486(17) 0.1990(4) 0.077(3) Uani 1 d .
N1 N 0.0615(7) 0.8702(20) -0.0771(5) 0.057(3) Uani 1 d .
N2 N 0.2640(8) 0.1976(20) -0.0620(6) 0.066(3) Uani 1 d .
N3 N -0.5735(8) 0.8099(23) 0.0995(6) 0.067(4) Uani 1 d .
N4 N -0.3449(7) 0.2028(18) 0.1625(5) 0.051(3) Uani 1 d .
C84 C 0.2388(8) 0.4065(23) 0.0361(5) 0.054(4) Uani 1 d .
H84A H 0.2767(8) 0.3007(23) 0.0606(5) 0.065 Uiso 1 calc R
C85 C 0.2209(8) 0.3903(21) -0.0304(5) 0.042(3) Uani 1 d .
C86 C 0.1627(8) 0.5340(20) -0.0683(5) 0.045(3) Uani 1 d .
H86A H 0.1487(8) 0.5141(20) -0.1129(5) 0.054 Uiso 1 calc R
C87 C 0.1265(7) 0.7078(22) -0.0372(5) 0.041(3) Uani 1 d .
C88 C 0.1403(7) 0.7415(21) 0.0282(5) 0.045(4) Uani 1 d .
H88A H 0.1124(7) 0.8625(21) 0.0473(5) 0.054 Uiso 1 calc R
C89 C 0.1983(7) 0.5857(23) 0.0646(5) 0.047(4) Uani 1 d .
C90 C 0.2158(9) 0.6060(29) 0.1358(6) 0.058(4) Uani 1 d .
C91 C 0.1763(8) 0.8046(24) 0.2266(5) 0.062(4) Uani 1 d .
H91A H 0.1794(8) 0.9612(24) 0.2376(5) 0.074 Uiso 1 calc R
H91B H 0.2362(8) 0.7329(24) 0.2471(5) 0.074 Uiso 1 calc R
C92 C 0.0839(7) 0.6993(23) 0.2494(5) 0.046(3) Uani 1 d .
H92A H 0.0804(7) 0.5417(23) 0.2377(5) 0.055 Uiso 1 calc R
C93 C -0.0109(7) 0.8170(21) 0.2217(4) 0.046(4) Uani 1 d .
H93A H -0.0232(7) 0.7895(21) 0.1755(4) 0.055 Uiso 1 calc R
H93B H -0.0032(7) 0.9758(21) 0.2283(4) 0.055 Uiso 1 calc R
C94 C -0.0995(7) 0.7333(22) 0.2550(4) 0.050(4) Uani 1 d .
H94A H -0.1584(7) 0.8214(22) 0.2413(4) 0.060 Uiso 1 calc R
H94B H -0.1138(7) 0.5799(22) 0.2431(4) 0.060 Uiso 1 calc R
C95 C -0.0738(6) 0.7519(19) 0.3260(4) 0.032(3) Uani 1 d .
H95A H -0.0649(6) 0.9088(19) 0.3377(4) 0.039 Uiso 1 calc R
C96 C 0.0189(6) 0.6298(19) 0.3485(4) 0.033(3) Uani 1 d .
H96A H 0.0107(6) 0.4737(19) 0.3357(4) 0.040 Uiso 1 calc R
C97 C 0.0446(6) 0.6431(20) 0.4200(4) 0.033(3) Uani 1 d .
H97A H 0.0620(6) 0.7944(20) 0.4326(4) 0.040 Uiso 1 calc R
H97B H 0.1015(6) 0.5484(20) 0.4334(4) 0.040 Uiso 1 calc R
C98 C -0.0437(6) 0.5693(18) 0.4514(4) 0.034(3) Uani 1 d .
H98A H -0.0308(6) 0.5955(18) 0.4977(4) 0.041 Uiso 1 calc R
H98B H -0.0528(6) 0.4108(18) 0.4448(4) 0.041 Uiso 1 calc R
C99 C -0.1392(6) 0.6877(21) 0.4254(4) 0.037(3) Uani 1 d .
H99A H -0.1325(6) 0.8460(21) 0.4359(4) 0.044 Uiso 1 calc R
C100 C -0.2327(7) 0.5984(17) 0.4508(5) 0.027(3) Uani 1 d .
C101 C -0.3232(6) 0.7337(16) 0.4265(4) 0.022(2) Uani 1 d .
H10A H -0.3037(6) 0.8899(16) 0.4240(4) 0.026 Uiso 1 calc R
C102 C -0.4093(6) 0.7164(20) 0.4654(4) 0.036(3) Uani 1 d .
H10B H -0.4367(6) 0.5674(20) 0.4626(4) 0.043 Uiso 1 calc R
H10C H -0.4614(6) 0.8201(20) 0.4494(4) 0.043 Uiso 1 calc R
C103 C -0.3700(6) 0.7711(17) 0.5353(4) 0.026(3) Uani 1 d .
H10D H -0.3442(6) 0.9234(17) 0.5366(4) 0.031 Uiso 1 calc R
C104 C -0.2865(7) 0.6190(18) 0.5607(5) 0.033(3) Uani 1 d .
C105 C -0.2449(7) 0.7088(20) 0.6263(4) 0.040(3) Uani 1 d .
H10E H -0.2152(7) 0.8535(20) 0.6211(4) 0.048 Uiso 1 calc R
H10F H -0.1931(7) 0.6103(20) 0.6460(4) 0.048 Uiso 1 calc R
C106 C -0.3284(7) 0.7284(20) 0.6704(5) 0.042(3) Uani 1 d .
H10G H -0.3485(7) 0.5811(20) 0.6826(5) 0.050 Uiso 1 calc R
H10H H -0.3033(7) 0.8071(20) 0.7097(5) 0.050 Uiso 1 calc R
C107 C -0.4171(7) 0.8491(20) 0.6374(5) 0.043(3) Uani 1 d .
H10I H -0.4717(7) 0.8387(20) 0.6639(5) 0.052 Uiso 1 calc R
H10J H -0.4004(7) 1.0048(20) 0.6336(5) 0.052 Uiso 1 calc R
C108 C -0.3933(7) 0.7965(22) 0.3183(5) 0.039(3) Uani 1 d .
C109 C -0.4191(7) 0.6887(21) 0.2542(5) 0.038(3) Uani 1 d .
C110 C -0.3746(7) 0.4944(19) 0.2402(5) 0.035(3) Uani 1 d .
H11A H -0.3297(7) 0.4247(19) 0.2711(5) 0.042 Uiso 1 calc R
C111 C -0.3973(8) 0.4028(21) 0.1797(5) 0.042(3) Uani 1 d .
C112 C -0.4627(8) 0.5002(23) 0.1334(5) 0.049(4) Uani 1 d .
H11B H -0.4779(8) 0.4370(23) 0.0925(5) 0.059 Uiso 1 calc R
C113 C -0.5065(8) 0.7024(23) 0.1503(6) 0.048(3) Uani 1 d .
C114 C -0.4842(7) 0.7944(21) 0.2086(5) 0.046(3) Uani 1 d .
H11C H -0.5126(7) 0.9295(21) 0.2182(5) 0.055 Uiso 1 calc R
C155 C -0.2477(7) 0.3518(19) 0.4345(5) 0.044(3) Uani 1 d .
H15A H -0.1887(7) 0.2707(19) 0.4507(5) 0.066 Uiso 1 calc R
H15B H -0.2600(7) 0.3338(19) 0.3883(5) 0.066 Uiso 1 calc R
H15C H -0.3038(7) 0.2963(19) 0.4543(5) 0.066 Uiso 1 calc R
C156 C -0.3205(6) 0.3829(17) 0.5685(5) 0.036(3) Uani 1 d .
H15D H -0.2644(6) 0.2929(17) 0.5848(5) 0.053 Uiso 1 calc R
H15E H -0.3489(6) 0.3264(17) 0.5272(5) 0.053 Uiso 1 calc R
H15F H -0.3698(6) 0.3790(17) 0.5984(5) 0.053 Uiso 1 calc R

loop_
_atom_type_symbol
_atom_type_description
_atom_type_scat_dispersion_real
_atom_type_scat_dispersion_imag
_atom_type_scat_source
C C 0.0033 0.0016 'International Tables Vol C Tables 4.2.6.8 and 6.1.1.4'
H H 0.0000 0.0000 'International Tables Vol C Tables 4.2.6.8 and 6.1.1.4'
N N 0.0061 0.0033 'International Tables Vol C Tables 4.2.6.8 and 6.1.1.4'
O O 0.0106 0.0060 'International Tables Vol C Tables 4.2.6.8 and 6.1.1.4'

loop_
_geom_angle_atom_site_label_1
_geom_angle_atom_site_label_2
_geom_angle_atom_site_label_3
_geom_angle
C92 O1 C96 110.7(7)
C99 O2 C95 112.4(7)
C108 O3 C101 119.1(8)
C104 O4 C100 119.5(7)
C103 O5 C107 109.1(7)
C90 O6 C91 117.3(10)
O8 N1 O9 126.7(12)
O8 N1 C87 117.8(11)
O9 N1 C87 115.5(10)
O11 N2 O10 128.2(12)
O11 N2 C85 115.1(11)
O10 N2 C85 116.7(11)
O13 N3 O14 127.0(13)
O13 N3 C113 114.5(13)
O14 N3 C113 118.4(13)
O16 N4 O15 127.0(12)
O16 N4 C111 116.5(10)
O15 N4 C111 116.5(11)
C89 C84 C85 117.1(11)
C86 C85 C84 124.0(11)
C86 C85 N2 118.2(10)
C84 C85 N2 117.8(11)
C87 C86 C85 115.7(10)
C86 C87 C88 125.1(11)
C86 C87 N1 117.5(10)
C88 C87 N1 117.3(11)
C87 C88 C89 116.5(11)
C84 C89 C88 121.5(10)
C84 C89 C90 118.2(12)
C88 C89 C90 120.4(12)
O7 C90 O6 123.8(12)
O7 C90 C89 123.4(14)
O6 C90 C89 112.7(13)
O6 C91 C92 107.0(8)
O1 C92 C93 111.1(8)
O1 C92 C91 103.3(8)
C93 C92 C91 111.8(11)
C92 C93 C94 110.0(9)
C95 C94 C93 108.6(8)
O2 C95 C96 109.2(8)
O2 C95 C94 108.7(8)
C96 C95 C94 111.7(8)
O1 C96 C95 109.1(8)
O1 C96 C97 108.0(7)
C95 C96 C97 112.4(8)
C96 C97 C98 108.4(7)
C97 C98 C99 113.0(9)
O2 C99 C98 109.2(8)
O2 C99 C100 106.0(7)
C98 C99 C100 114.4(9)
O4 C100 C101 108.3(7)
O4 C100 C99 101.1(7)
C101 C100 C99 111.3(8)
O4 C100 C155 112.7(8)
C101 C100 C155 111.7(8)
C99 C100 C155 111.1(9)
O3 C101 C102 107.2(7)
O3 C101 C100 106.9(7)
C102 C101 C100 115.5(8)
C101 C102 C103 107.1(7)
O5 C103 C104 111.7(8)
O5 C103 C102 108.7(7)
C104 C103 C102 111.6(8)
O4 C104 C103 107.9(7)
O4 C104 C156 113.1(9)
C103 C104 C156 112.9(8)
O4 C104 C105 107.0(7)
C103 C104 C105 106.5(9)
C156 C104 C105 109.1(9)
C104 C105 C106 110.1(8)
C107 C106 C105 111.5(8)
O5 C107 C106 112.9(9)
O12 C108 O3 126.1(11)
O12 C108 C109 122.1(12)
O3 C108 C109 111.8(11)
C110 C109 C114 120.9(10)
C110 C109 C108 120.2(10)
C114 C109 C108 118.8(11)
C109 C110 C111 118.9(10)
C112 C111 C110 122.0(12)
C112 C111 N4 118.4(11)
C110 C111 N4 119.5(11)
C111 C112 C113 116.8(11)
C114 C113 C112 121.8(10)
C114 C113 N3 121.9(13)
C112 C113 N3 116.3(12)
C113 C114 C109 119.6(11)

loop_
_geom_bond_atom_site_label_1
_geom_bond_atom_site_label_2
_geom_bond_distance
O1 C92 1.448(11)
O1 C96 1.454(10)
O2 C99 1.426(10)
O2 C95 1.451(10)
O3 C108 1.315(13)
O3 C101 1.456(10)
O4 C104 1.434(11)
O4 C100 1.460(10)
O5 C103 1.423(10)
O5 C107 1.465(11)
O6 C90 1.33(2)
O6 C91 1.443(11)
O7 C90 1.21(2)
O8 N1 1.188(11)
O9 N1 1.234(12)
O10 N2 1.231(11)
O11 N2 1.195(12)
O12 C108 1.219(13)
O13 N3 1.209(14)
O14 N3 1.224(13)
O15 N4 1.228(11)
O16 N4 1.224(11)
N1 C87 1.513(14)
N2 C85 1.498(15)
N3 C113 1.474(15)
N4 C111 1.476(15)
C84 C89 1.389(15)
C84 C85 1.392(14)
C85 C86 1.371(14)
C86 C87 1.365(14)
C87 C88 1.377(13)
C88 C89 1.403(14)
C89 C90 1.489(14)
C91 C92 1.536(13)
C92 C93 1.531(13)
C93 C94 1.547(12)
C94 C95 1.495(12)
C95 C96 1.493(12)
C96 C97 1.502(11)
C97 C98 1.505(11)
C98 C99 1.531(12)
C99 C100 1.535(12)
C100 C101 1.520(12)
C100 C155 1.547(15)
C101 C102 1.506(11)
C102 C103 1.538(12)
C103 C104 1.514(12)
C104 C156 1.524(14)
C104 C105 1.528(13)
C105 C106 1.550(12)
C106 C107 1.512(13)
C108 C109 1.501(14)
C109 C110 1.376(14)
C109 C114 1.385(13)
C110 C111 1.389(13)
C111 C112 1.375(14)
C112 C113 1.43(2)
C113 C114 1.347(15)
